data_2209223
loop_
_publ_author_name
'Ming-Guo Liu'
'Quan-Bin Liao'

_publ_section_title
;
 Ethyl
 5-(triphenylphosphoranylideneamino)-1<i>H</i>-1,2,3-triazole-4-carboxylate
;
_journal_coeditor_code IS2031
_journal_issue 6
_journal_name_full 'Acta Crystallographica Section E'
_journal_page_first o2214
_journal_page_last o2215
_journal_paper_doi 10.1107/S1600536806016096
_journal_volume 62
_journal_year 2006
_chemical_formula_iupac 'C29 H25 N4 O2 P'
_chemical_formula_moiety 'C29 H25 N4 O2 P'
_chemical_formula_sum 'C29 H25 N4 O2 P'
_chemical_formula_weight 492.50
_chemical_name_systematic
;
Ethyl 5-(triphenylphosphoranylideneamino)-1H-1,2,3-triazole-4-carboxylate
;
_space_group_IT_number 2
_symmetry_cell_setting triclinic
_symmetry_space_group_name_Hall '-P 1'
_symmetry_space_group_name_H-M 'P -1'
_atom_sites_solution_hydrogens geom
_atom_sites_solution_primary direct
_atom_sites_solution_secondary difmap
_audit_creation_method SHELXL-97
_cell_angle_alpha 83.5800(10)
_cell_angle_beta 89.418(2)
_cell_angle_gamma 73.251(2)
_cell_formula_units_Z 2
_cell_length_a 9.2719(9)
_cell_length_b 10.1752(9)
_cell_length_c 14.3413(13)
_cell_measurement_reflns_used 4212
_cell_measurement_temperature 292(2)
_cell_measurement_theta_max 27.48
_cell_measurement_theta_min 2.41
_cell_volume 1287.1(2)
_computing_cell_refinement 'SAINT (Bruker, 2001)'
_computing_data_collection 'SMART (Bruker, 2001)'
_computing_data_reduction SAINT
_computing_molecular_graphics 'PLATON (Spek, 2003)'
_computing_publication_material 'SHELXTL (Sheldrick, 2001)'
_computing_structure_refinement 'SHELXL97 (Sheldrick, 1997)'
_computing_structure_solution 'SHELXS97 (Sheldrick, 1997)'
_diffrn_ambient_temperature 292(2)
_diffrn_measured_fraction_theta_full 0.971
_diffrn_measured_fraction_theta_max 0.971
_diffrn_measurement_device_type 'Bruker SMART 4K CCD area-detector'
_diffrn_measurement_method '\f and \w'
_diffrn_radiation_monochromator graphite
_diffrn_radiation_source 'fine-focus sealed tube'
_diffrn_radiation_type MoK\a
_diffrn_radiation_wavelength 0.71073
_diffrn_reflns_av_R_equivalents 0.0904
_diffrn_reflns_av_sigmaI/netI 0.0741
_diffrn_reflns_limit_h_max 11
_diffrn_reflns_limit_h_min -11
_diffrn_reflns_limit_k_max 13
_diffrn_reflns_limit_k_min -13
_diffrn_reflns_limit_l_max 18
_diffrn_reflns_limit_l_min -18
_diffrn_reflns_number 11400
_diffrn_reflns_theta_full 27.50
_diffrn_reflns_theta_max 27.50
_diffrn_reflns_theta_min 1.43
_diffrn_standards_number 0
_exptl_absorpt_coefficient_mu 0.140
_exptl_absorpt_correction_T_max 0.9861
_exptl_absorpt_correction_T_min 0.9512
_exptl_absorpt_correction_type multi-scan
_exptl_absorpt_process_details '(SADABS; Sheldrick, 2003)'
_exptl_crystal_colour green
_exptl_crystal_density_diffrn 1.271
_exptl_crystal_density_method 'not measured'
_exptl_crystal_description plate
_exptl_crystal_F_000 516
_exptl_crystal_size_max 0.36
_exptl_crystal_size_mid 0.30
_exptl_crystal_size_min 0.10
_refine_diff_density_max 0.656
_refine_diff_density_min -0.450
_refine_ls_extinction_method none
_refine_ls_goodness_of_fit_ref 1.054
_refine_ls_hydrogen_treatment constr
_refine_ls_matrix_type full
_refine_ls_number_parameters 337
_refine_ls_number_reflns 5723
_refine_ls_number_restraints 14
_refine_ls_restrained_S_all 1.065
_refine_ls_R_factor_all 0.0749
_refine_ls_R_factor_gt 0.0565
_refine_ls_shift/su_max 0.000
_refine_ls_shift/su_mean 0.000
_refine_ls_structure_factor_coef Fsqd
_refine_ls_weighting_details 'calc w=1/[\s^2^(Fo^2^)+(0.1112P)^2^] where P=(Fo^2^+2Fc^2^)/3'
_refine_ls_weighting_scheme calc
_refine_ls_wR_factor_gt 0.1607
_refine_ls_wR_factor_ref 0.1889
_reflns_number_gt 4468
_reflns_number_total 5723
_reflns_threshold_expression I>2\s(I)
_cod_data_source_file is2031.cif
_cod_data_source_block I
_cod_depositor_comments
;
The following automatic conversions were performed:
'_symmetry_cell_setting' value 'Triclinic' changed to 'triclinic'
according to '/home/saulius/struct/CIF-dictionaries/cif_core.dic'
dictionary named 'cif_core.dic' version 2.4.1 from 2010-06-29.

Automatic conversion script
Id: cif_fix_enum 1527 2010-12-29 10:47:43Z saulius 

The following automatic conversions were performed:

'_symmetry_cell_setting' value 'Triclinic' changed to 'triclinic'
according to /home/saulius/struct/CIF-dictionaries/cif_core.dic
dictionary named 'cif_core.dic' version 2.4.1 from 2010-06-29.

Automatic conversion script
Id: cif_fix_values 1715 2011-07-08 13:25:40Z adriana 
;
_cod_original_sg_symbol_H-M 'P-1 '
_cod_database_code 2209223
_cod_database_fobs_code 2209223

loop_
_symmetry_equiv_pos_as_xyz
'x, y, z'
'-x, -y, -z'

loop_
_atom_site_type_symbol
_atom_site_label
_atom_site_fract_x
_atom_site_fract_y
_atom_site_fract_z
_atom_site_U_iso_or_equiv
_atom_site_adp_type
_atom_site_calc_flag
_atom_site_refinement_flags
_atom_site_occupancy
_atom_site_disorder_assembly
_atom_site_disorder_group
C C1 0.1755(2) -0.21884(19) 0.27443(14) 0.0417(5) Uani d . 1 . .
C C2 0.1122(3) -0.2034(2) 0.36180(17) 0.0549(6) Uani d . 1 . .
H H2 0.1613 -0.1762 0.4091 0.066 Uiso calc R 1 . .
C C3 -0.0257(4) -0.2290(3) 0.3780(2) 0.0733(8) Uani d . 1 . .
H H3 -0.0695 -0.2183 0.4363 0.088 Uiso calc R 1 . .
C C4 -0.0972(3) -0.2697(3) 0.3088(3) 0.0758(8) Uani d . 1 . .
H H4 -0.1897 -0.2861 0.3202 0.091 Uiso calc R 1 . .
C C5 -0.0345(4) -0.2864(3) 0.2234(2) 0.0732(8) Uani d . 1 . .
H H5 -0.0840 -0.3144 0.1767 0.088 Uiso calc R 1 . .
C C6 0.1041(3) -0.2615(2) 0.20558(17) 0.0567(6) Uani d . 1 . .
H H6 0.1477 -0.2738 0.1473 0.068 Uiso calc R 1 . .
C C7 0.3473(2) -0.06726(18) 0.26421(12) 0.0357(4) Uani d . 1 . .
C C8 0.4865(2) -0.08785(19) 0.22201(13) 0.0403(4) Uani d . 1 . .
C C9 0.5782(2) 0.0079(2) 0.21348(15) 0.0454(5) Uani d . 1 . .
C C10 0.7806(4) 0.0704(3) 0.1389(2) 0.0797(9) Uani d D 1 . .
H H10A 0.8663 0.0334 0.1819 0.096 Uiso calc PR 0.50 A 1
H H10B 0.7263 0.1620 0.1540 0.096 Uiso calc PR 0.50 A 1
H H10C 0.8849 0.0156 0.1367 0.096 Uiso d PR 0.50 A 2
H H10D 0.7696 0.1217 0.1929 0.096 Uiso d PR 0.50 A 2
C C11 0.8324(11) 0.0788(10) 0.0427(5) 0.105(3) Uani d PDU 0.50 B 1
H H11A 0.8997 -0.0089 0.0314 0.158 Uiso calc PR 0.50 B 1
H H11B 0.8841 0.1483 0.0334 0.158 Uiso calc PR 0.50 B 1
H H11C 0.7474 0.1024 0.0000 0.158 Uiso calc PR 0.50 B 1
C C11' 0.7359(11) 0.1695(8) 0.0572(6) 0.111(3) Uani d PDU 0.50 B 2
H H11D 0.8226 0.1930 0.0318 0.166 Uiso calc PR 0.50 B 2
H H11E 0.6635 0.2512 0.0743 0.166 Uiso calc PR 0.50 B 2
H H11F 0.6917 0.1306 0.0110 0.166 Uiso calc PR 0.50 B 2
C C12 0.0051(2) 0.2549(2) 0.30202(14) 0.0410(5) Uani d . 1 . .
C C13 -0.0812(3) 0.3734(3) 0.25081(18) 0.0595(6) Uani d . 1 . .
H H13 -0.0357 0.4246 0.2087 0.071 Uiso calc R 1 . .
C C14 -0.2362(3) 0.4167(3) 0.2618(2) 0.0700(8) Uani d . 1 . .
H H14 -0.2940 0.4976 0.2276 0.084 Uiso calc R 1 . .
C C15 -0.3042(3) 0.3409(3) 0.3226(2) 0.0710(8) Uani d . 1 . .
H H15 -0.4080 0.3703 0.3298 0.085 Uiso calc R 1 . .
C C16 -0.2186(3) 0.2206(3) 0.3734(2) 0.0676(7) Uani d . 1 . .
H H16 -0.2649 0.1682 0.4139 0.081 Uiso calc R 1 . .
C C17 -0.0658(3) 0.1789(3) 0.36383(17) 0.0537(6) Uani d . 1 . .
H H17 -0.0085 0.0989 0.3990 0.064 Uiso calc R 1 . .
C C18 0.2794(2) 0.26190(18) 0.38855(13) 0.0353(4) Uani d . 1 . .
C C19 0.2150(3) 0.3958(2) 0.40960(16) 0.0517(6) Uani d . 1 . .
H H19 0.1330 0.4534 0.3741 0.062 Uiso calc R 1 . .
C C20 0.2722(3) 0.4440(2) 0.48313(17) 0.0639(7) Uani d . 1 . .
H H20 0.2296 0.5345 0.4959 0.077 Uiso calc R 1 . .
C C21 0.3908(3) 0.3599(3) 0.53726(16) 0.0593(6) Uani d . 1 . .
H H21 0.4281 0.3929 0.5869 0.071 Uiso calc R 1 . .
C C22 0.4553(3) 0.2250(3) 0.51790(15) 0.0540(6) Uani d . 1 . .
H H22 0.5358 0.1673 0.5546 0.065 Uiso calc R 1 . .
C C23 0.3995(2) 0.1767(2) 0.44378(14) 0.0446(5) Uani d . 1 . .
H H23 0.4428 0.0864 0.4308 0.054 Uiso calc R 1 . .
C C24 0.2543(2) 0.2725(2) 0.18326(14) 0.0426(5) Uani d . 1 . .
C C25 0.3095(3) 0.3864(2) 0.17523(16) 0.0549(6) Uani d . 1 . .
H H25 0.3213 0.4275 0.2283 0.066 Uiso calc R 1 . .
C C26 0.3470(4) 0.4385(3) 0.0878(2) 0.0762(8) Uani d . 1 . .
H H26 0.3816 0.5162 0.0819 0.091 Uiso calc R 1 . .
C C27 0.3332(4) 0.3755(4) 0.01007(19) 0.0861(10) Uani d . 1 . .
H H27 0.3599 0.4102 -0.0482 0.103 Uiso calc R 1 . .
C C28 0.2808(4) 0.2625(3) 0.01720(18) 0.0778(9) Uani d . 1 . .
H H28 0.2734 0.2199 -0.0359 0.093 Uiso calc R 1 . .
C C29 0.2389(3) 0.2112(3) 0.10313(15) 0.0574(6) Uani d . 1 . .
H H29 0.2004 0.1359 0.1076 0.069 Uiso calc R 1 . .
N N1 0.3136(2) -0.18778(16) 0.25514(11) 0.0400(4) Uani d . 1 . .
N N2 0.4266(2) -0.27647(18) 0.20987(14) 0.0534(5) Uani d . 1 . .
N N3 0.5288(2) -0.21444(18) 0.19011(13) 0.0505(5) Uani d . 1 . .
N N4 0.2512(2) 0.03135(17) 0.30705(13) 0.0465(4) Uani d . 1 . .
O O1 0.5582(2) 0.10310(19) 0.25949(14) 0.0700(5) Uani d . 1 . .
O O2 0.68243(19) -0.01843(17) 0.14879(11) 0.0594(4) Uani d . 1 B .
P P1 0.20801(6) 0.19371(5) 0.29384(3) 0.03561(18) Uani d . 1 . .

loop_
_atom_site_aniso_label
_atom_site_aniso_U_11
_atom_site_aniso_U_22
_atom_site_aniso_U_33
_atom_site_aniso_U_12
_atom_site_aniso_U_13
_atom_site_aniso_U_23
C1 0.0479(12) 0.0279(9) 0.0486(11) -0.0108(8) -0.0008(9) -0.0014(8)
C2 0.0627(15) 0.0489(12) 0.0574(13) -0.0225(11) 0.0100(11) -0.0081(10)
C3 0.0766(19) 0.0600(16) 0.0881(19) -0.0297(15) 0.0262(16) -0.0046(14)
C4 0.0542(16) 0.0607(16) 0.113(3) -0.0248(13) -0.0020(16) 0.0113(16)
C5 0.0753(19) 0.0595(16) 0.090(2) -0.0334(15) -0.0294(16) 0.0106(14)
C6 0.0696(16) 0.0475(12) 0.0562(13) -0.0229(12) -0.0083(12) -0.0024(10)
C7 0.0427(11) 0.0314(9) 0.0342(9) -0.0112(8) -0.0004(8) -0.0066(7)
C8 0.0453(11) 0.0362(10) 0.0390(9) -0.0091(9) 0.0038(8) -0.0105(8)
C9 0.0439(12) 0.0465(11) 0.0459(10) -0.0116(9) 0.0035(9) -0.0105(9)
C10 0.080(2) 0.088(2) 0.087(2) -0.0498(18) 0.0240(17) -0.0151(17)
C11 0.121(7) 0.126(7) 0.097(5) -0.082(6) 0.041(5) -0.013(5)
C11' 0.115(7) 0.096(6) 0.118(6) -0.041(5) -0.004(5) 0.030(5)
C12 0.0385(11) 0.0417(10) 0.0454(10) -0.0102(9) 0.0012(8) -0.0193(8)
C13 0.0517(14) 0.0540(13) 0.0675(15) -0.0055(11) -0.0007(12) -0.0104(11)
C14 0.0525(15) 0.0615(16) 0.0856(18) 0.0045(13) -0.0145(14) -0.0188(14)
C15 0.0378(13) 0.094(2) 0.0887(19) -0.0170(14) 0.0036(13) -0.0474(17)
C16 0.0522(15) 0.0837(19) 0.0750(16) -0.0262(14) 0.0135(13) -0.0273(14)
C17 0.0463(13) 0.0610(14) 0.0564(13) -0.0170(11) 0.0074(10) -0.0151(11)
C18 0.0420(11) 0.0316(9) 0.0345(8) -0.0130(8) 0.0025(8) -0.0065(7)
C19 0.0648(15) 0.0368(10) 0.0498(11) -0.0059(10) -0.0112(10) -0.0118(9)
C20 0.090(2) 0.0430(12) 0.0598(14) -0.0148(13) -0.0105(13) -0.0211(11)
C21 0.0784(18) 0.0644(15) 0.0437(11) -0.0306(14) -0.0075(11) -0.0150(11)
C22 0.0574(14) 0.0609(14) 0.0420(11) -0.0149(11) -0.0074(10) -0.0043(10)
C23 0.0486(12) 0.0401(10) 0.0429(10) -0.0086(9) -0.0012(9) -0.0066(8)
C24 0.0450(12) 0.0422(10) 0.0398(9) -0.0093(9) 0.0036(8) -0.0108(8)
C25 0.0644(15) 0.0572(13) 0.0503(12) -0.0268(12) 0.0115(11) -0.0127(10)
C26 0.099(2) 0.0779(19) 0.0631(16) -0.0436(18) 0.0250(15) -0.0076(14)
C27 0.119(3) 0.095(2) 0.0492(14) -0.040(2) 0.0285(16) -0.0057(14)
C28 0.105(2) 0.090(2) 0.0416(12) -0.0279(19) 0.0073(14) -0.0211(13)
C29 0.0734(17) 0.0606(14) 0.0425(11) -0.0223(13) 0.0016(11) -0.0157(10)
N1 0.0472(10) 0.0301(8) 0.0436(9) -0.0104(7) 0.0052(7) -0.0106(7)
N2 0.0583(12) 0.0384(9) 0.0643(11) -0.0100(9) 0.0127(10) -0.0215(8)
N3 0.0542(11) 0.0412(9) 0.0568(11) -0.0104(9) 0.0121(9) -0.0180(8)
N4 0.0531(11) 0.0334(8) 0.0566(10) -0.0142(8) 0.0171(8) -0.0167(7)
O1 0.0677(12) 0.0713(12) 0.0886(13) -0.0360(10) 0.0236(10) -0.0434(10)
O2 0.0625(11) 0.0658(10) 0.0600(9) -0.0310(9) 0.0214(8) -0.0186(8)
P1 0.0384(3) 0.0320(3) 0.0384(3) -0.0103(2) 0.0035(2) -0.0120(2)

loop_
_atom_type_symbol
_atom_type_description
_atom_type_scat_dispersion_real
_atom_type_scat_dispersion_imag
_atom_type_scat_source
C C 0.0033 0.0016 'International Tables Vol C Tables 4.2.6.8 and 6.1.1.4'
H H 0.0000 0.0000 'International Tables Vol C Tables 4.2.6.8 and 6.1.1.4'
N N 0.0061 0.0033 'International Tables Vol C Tables 4.2.6.8 and 6.1.1.4'
O O 0.0106 0.0060 'International Tables Vol C Tables 4.2.6.8 and 6.1.1.4'
P P 0.1023 0.0942 'International Tables Vol C Tables 4.2.6.8 and 6.1.1.4'

loop_
_geom_angle_atom_site_label_1
_geom_angle_atom_site_label_2
_geom_angle_atom_site_label_3
_geom_angle
_geom_angle_publ_flag
C6 C1 C2 120.2(2) ?
C6 C1 N1 119.70(19) ?
C2 C1 N1 120.10(19) no
C1 C2 C3 119.2(2) ?
C1 C2 H2 120.4 ?
C3 C2 H2 120.4 ?
C4 C3 C2 120.4(3) ?
C4 C3 H3 119.8 ?
C2 C3 H3 119.8 ?
C5 C4 C3 120.6(3) ?
C5 C4 H4 119.7 ?
C3 C4 H4 119.7 no
C4 C5 C6 120.0(3) ?
C4 C5 H5 120.0 ?
C6 C5 H5 120.0 ?
C1 C6 C5 119.6(2) ?
C1 C6 H6 120.2 ?
C5 C6 H6 120.2 ?
N4 C7 N1 119.68(18) ?
N4 C7 C8 137.62(18) ?
N1 C7 C8 102.70(16) ?
N3 C8 C7 109.71(18) ?
N3 C8 C9 123.78(19) ?
C7 C8 C9 126.50(17) ?
O1 C9 O2 123.5(2) ?
O1 C9 C8 122.95(19) ?
O2 C9 C8 113.54(17) ?
C11' C10 O2 110.0(4) ?
C11' C10 C11 45.6(4) ?
O2 C10 C11 109.4(4) ?
O2 C10 H10A 109.8 ?
C11 C10 H10A 109.8 ?
O2 C10 H10B 109.8 ?
C11 C10 H10B 109.8 ?
H10A C10 H10B 108.2 ?
C11' C10 H10C 112.0 ?
O2 C10 H10C 110.4 ?
C11' C10 H10D 107.3 ?
O2 C10 H10D 108.9 ?
H10C C10 H10D 108.2 ?
C10 C11 H11A 109.5 ?
C10 C11 H11B 109.5 ?
C10 C11 H11C 109.5 ?
H10C C11 H11C 143.4 ?
C10 C11' H11D 109.5 ?
C10 C11' H11E 109.5 ?
H11D C11' H11E 109.5 ?
C10 C11' H11F 109.5 ?
H11D C11' H11F 109.5 ?
H11E C11' H11F 109.5 ?
C13 C12 C17 118.9(2) ?
C13 C12 P1 122.84(18) no
C17 C12 P1 118.28(17) ?
C12 C13 C14 120.1(3) ?
C12 C13 H13 119.9 ?
C14 C13 H13 119.9 ?
C15 C14 C13 120.3(3) ?
C15 C14 H14 119.9 ?
C13 C14 H14 119.9 ?
C14 C15 C16 120.0(2) ?
C14 C15 H15 120.0 ?
C16 C15 H15 120.0 ?
C17 C16 C15 119.9(3) ?
C17 C16 H16 120.1 ?
C15 C16 H16 120.1 ?
C16 C17 C12 120.8(2) ?
C16 C17 H17 119.6 ?
C12 C17 H17 119.6 ?
C19 C18 C23 118.91(18) ?
C19 C18 P1 121.94(15) ?
C23 C18 P1 119.12(14) ?
C20 C19 C18 120.3(2) ?
C20 C19 H19 119.9 ?
C18 C19 H19 119.9 ?
C21 C20 C19 120.7(2) ?
C21 C20 H20 119.7 ?
C19 C20 H20 119.7 ?
C20 C21 C22 119.8(2) ?
C20 C21 H21 120.1 ?
C22 C21 H21 120.1 ?
C23 C22 C21 119.8(2) ?
C23 C22 H22 120.1 ?
C21 C22 H22 120.1 ?
C22 C23 C18 120.60(19) ?
C22 C23 H23 119.7 ?
C18 C23 H23 119.7 ?
C25 C24 C29 119.4(2) ?
C25 C24 P1 123.19(16) ?
C29 C24 P1 117.41(17) ?
C26 C25 C24 119.7(2) ?
C26 C25 H25 120.1 ?
C24 C25 H25 120.1 ?
C27 C26 C25 120.0(3) ?
C27 C26 H26 120.0 ?
C25 C26 H26 120.0 ?
C28 C27 C26 120.8(2) ?
C28 C27 H27 119.6 ?
C26 C27 H27 119.6 ?
C27 C28 C29 120.1(2) ?
C27 C28 H28 119.9 ?
C29 C28 H28 119.9 ?
C28 C29 C24 119.9(2) ?
C28 C29 H29 120.0 ?
C24 C29 H29 120.0 ?
C7 N1 N2 111.02(16) yes
C7 N1 C1 128.02(16) ?
N2 N1 C1 120.34(15) ?
N3 N2 N1 107.07(16) yes
N2 N3 C8 109.50(17) yes
C7 N4 P1 133.52(15) yes
C9 O2 C10 116.27(19) yes
N4 P1 C24 116.42(9) ?
N4 P1 C18 112.53(10) ?
C24 P1 C18 109.42(9) ?
N4 P1 C12 106.39(10) yes
C24 P1 C12 106.43(10) yes
C18 P1 C12 104.76(9) yes

loop_
_geom_bond_atom_site_label_1
_geom_bond_atom_site_label_2
_geom_bond_distance
_geom_bond_publ_flag
C1 C6 1.370(3) ?
C1 C2 1.384(3) ?
C1 N1 1.422(3) yes
C2 C3 1.388(4) ?
C2 H2 0.9300 ?
C3 C4 1.363(4) ?
C3 H3 0.9300 ?
C4 C5 1.357(4) ?
C4 H4 0.9300 ?
C5 C6 1.395(4) ?
C5 H5 0.9300 ?
C6 H6 0.9300 ?
C7 N4 1.338(2) yes
C7 N1 1.369(2) yes
C7 C8 1.391(3) ?
C8 N3 1.364(2) yes
C8 C9 1.461(3) ?
C9 O1 1.202(3) yes
C9 O2 1.325(2) ?
C10 C11' 1.437(6) no
C10 O2 1.452(3) yes
C10 C11 1.457(6) ?
C10 H10A 0.9700 ?
C10 H10B 0.9700 ?
C10 H10C 0.9700 ?
C10 H10D 0.9700 ?
C11 H11A 0.9600 ?
C11 H11B 0.9600 ?
C11 H11C 0.9600 ?
C11' H11D 0.9600 ?
C11' H11E 0.9600 ?
C11' H11F 0.9600 ?
C12 C13 1.375(3) ?
C12 C17 1.394(3) ?
C12 P1 1.810(2) yes
C13 C14 1.390(4) ?
C13 H13 0.9300 ?
C14 C15 1.369(4) ?
C14 H14 0.9300 ?
C15 C16 1.382(4) ?
C15 H15 0.9300 ?
C16 C17 1.367(3) ?
C16 H16 0.9300 ?
C17 H17 0.9300 ?
C18 C19 1.387(3) ?
C18 C23 1.388(3) ?
C18 P1 1.8051(19) ?
C19 C20 1.382(3) ?
C19 H19 0.9300 ?
C20 C21 1.368(4) ?
C20 H20 0.9300 ?
C21 C22 1.388(3) ?
C21 H21 0.9300 ?
C22 C23 1.384(3) ?
C22 H22 0.9300 ?
C23 H23 0.9300 ?
C24 C25 1.389(3) ?
C24 C29 1.395(3) no
C24 P1 1.801(2) ?
C25 C26 1.387(3) ?
C25 H25 0.9300 ?
C26 C27 1.371(4) ?
C26 H26 0.9300 ?
C27 C28 1.366(4) ?
C27 H27 0.9300 ?
C28 C29 1.380(4) ?
C28 H28 0.9300 ?
C29 H29 0.9300 ?
N1 N2 1.380(2) yes
N2 N3 1.295(3) yes
N4 P1 1.5735(17) yes

loop_
_geom_hbond_atom_site_label_D
_geom_hbond_atom_site_label_H
_geom_hbond_atom_site_label_A
_geom_hbond_site_symmetry_A
_geom_hbond_distance_DH
_geom_hbond_distance_HA
_geom_hbond_distance_DA
_geom_hbond_angle_DHA
_geom_hbond_publ_flag
C10 H10D Cg1 1_655 0.97 2.86 3.758(2) 155 yes

loop_
_geom_torsion_atom_site_label_1
_geom_torsion_atom_site_label_2
_geom_torsion_atom_site_label_3
_geom_torsion_atom_site_label_4
_geom_torsion
_geom_torsion_publ_flag
C6 C1 C2 C3 -1.3(3) ?
N1 C1 C2 C3 177.5(2) no
C1 C2 C3 C4 0.4(4) ?
C2 C3 C4 C5 0.3(4) ?
C3 C4 C5 C6 -0.2(4) ?
C2 C1 C6 C5 1.4(3) ?
N1 C1 C6 C5 -177.3(2) no
C4 C5 C6 C1 -0.6(4) ?
N4 C7 C8 N3 179.7(2) ?
N1 C7 C8 N3 0.3(2) ?
N4 C7 C8 C9 0.9(4) ?
N1 C7 C8 C9 -178.54(19) ?
N3 C8 C9 O1 -162.4(2) ?
C7 C8 C9 O1 16.4(4) ?
N3 C8 C9 O2 19.2(3) ?
C7 C8 C9 O2 -162.1(2) ?
C17 C12 C13 C14 0.7(3) ?
P1 C12 C13 C14 -178.52(19) ?
C12 C13 C14 C15 -0.8(4) ?
C13 C14 C15 C16 -0.1(4) ?
C14 C15 C16 C17 1.1(4) ?
C15 C16 C17 C12 -1.2(4) ?
C13 C12 C17 C16 0.3(3) ?
P1 C12 C17 C16 179.59(18) ?
C23 C18 C19 C20 1.5(3) ?
P1 C18 C19 C20 179.54(19) ?
C18 C19 C20 C21 -1.3(4) ?
C19 C20 C21 C22 0.5(4) ?
C20 C21 C22 C23 0.2(4) ?
C21 C22 C23 C18 0.0(3) ?
C19 C18 C23 C22 -0.8(3) ?
P1 C18 C23 C22 -178.92(16) ?
C29 C24 C25 C26 0.7(4) ?
P1 C24 C25 C26 178.0(2) ?
C24 C25 C26 C27 -1.7(5) ?
C25 C26 C27 C28 0.9(6) ?
C26 C27 C28 C29 0.9(6) ?
C27 C28 C29 C24 -1.9(5) ?
C25 C24 C29 C28 1.1(4) ?
P1 C24 C29 C28 -176.4(2) ?
N4 C7 N1 N2 -179.54(18) no
C8 C7 N1 N2 0.0(2) ?
N4 C7 N1 C1 9.6(3) ?
C8 C7 N1 C1 -170.88(18) ?
C6 C1 N1 C7 123.8(2) ?
C2 C1 N1 C7 -55.0(3) ?
C6 C1 N1 N2 -46.4(3) ?
C2 C1 N1 N2 134.9(2) ?
C7 N1 N2 N3 -0.4(2) ?
C1 N1 N2 N3 171.33(18) no
N1 N2 N3 C8 0.6(2) ?
C7 C8 N3 N2 -0.6(2) ?
C9 C8 N3 N2 178.33(19) ?
N1 C7 N4 P1 -147.57(19) no
C8 C7 N4 P1 33.1(4) ?
O1 C9 O2 C10 3.5(4) ?
C8 C9 O2 C10 -178.1(2) ?
C11' C10 O2 C9 -103.1(5) ?
C11 C10 O2 C9 -151.7(5) ?
C7 N4 P1 C24 19.1(3) ?
C7 N4 P1 C18 -108.3(2) ?
C7 N4 P1 C12 137.5(2) ?
C25 C24 P1 N4 -140.4(2) no
C29 C24 P1 N4 36.9(2) no
C25 C24 P1 C18 -11.5(2) ?
C29 C24 P1 C18 165.90(18) no
C25 C24 P1 C12 101.2(2) ?
C29 C24 P1 C12 -81.4(2) ?
C19 C18 P1 N4 -157.10(18) ?
C23 C18 P1 N4 20.97(19) ?
C19 C18 P1 C24 71.8(2) ?
C23 C18 P1 C24 -110.11(17) ?
C19 C18 P1 C12 -41.9(2) ?
C23 C18 P1 C12 136.13(17) ?
C13 C12 P1 N4 -145.86(18) ?
C17 C12 P1 N4 34.87(19) ?
C13 C12 P1 C24 -21.1(2) ?
C17 C12 P1 C24 159.63(17) no
C13 C12 P1 C18 94.76(19) ?
C17 C12 P1 C18 -84.51(17) ?
